data_7249928
loop_
_publ_author_name
'Lukoyanov, Anton N.'
'Zvereva, Yulia V.'
'Cherkasov, Anton V.'
'Zhigulin, Grigory Yu.'
'Kharitonov, Nikita P.'
'Ketkov, Sergey Yu.'

_publ_section_title
;
 Partial and complete hydrolysis of metal complexes based on
 monoiminoacenaphthene-1-ones
;
_journal_issue 12
_journal_name_full CrystEngComm
_journal_page_first 1749
_journal_page_last 1762
_journal_paper_doi 10.1039/D4CE01199F
_journal_volume 27
_journal_year 2025
_chemical_formula_moiety 'C186 H192 Ca3 N6 O6'
_chemical_formula_sum 'C186 H192 Ca3 N6 O6'
_chemical_formula_weight 2727.68
_space_group_crystal_system trigonal
_space_group_IT_number 148
_space_group_name_Hall '-R 3'
_space_group_name_H-M_alt 'R -3 :H'
_atom_sites_solution_hydrogens mixed
_atom_sites_solution_primary dual
_atom_sites_solution_secondary difmap
_audit_creation_method SHELXL-2019/3
_audit_update_record
;
2024-10-30 deposited with the CCDC.	2025-02-10 downloaded from the CCDC.
;
_cell_angle_alpha 90
_cell_angle_beta 90
_cell_angle_gamma 120
_cell_formula_units_Z 3
_cell_length_a 26.9692(16)
_cell_length_b 26.9692(16)
_cell_length_c 17.5013(11)
_cell_measurement_reflns_used 9838
_cell_measurement_temperature 100(2)
_cell_measurement_theta_max 24.76
_cell_measurement_theta_min 2.49
_cell_volume 11023.9(12)
_computing_cell_refinement 'Saint 8.37a'
_computing_data_collection APEX2
_computing_data_reduction 'Saint 8.37a'
_computing_structure_refinement 'SHELXL 2019/2'
_computing_structure_solution 'SHELXT 2018/2'
_diffrn_ambient_temperature 100(2)
_diffrn_measured_fraction_theta_full 1.000
_diffrn_measured_fraction_theta_max 1.000
_diffrn_measurement_device_type 'Bruker D8 Quest'
_diffrn_measurement_method '\w scans'
_diffrn_radiation_type MoK\a
_diffrn_radiation_wavelength 0.71073
_diffrn_reflns_av_R_equivalents 0.0640
_diffrn_reflns_av_unetI/netI 0.0496
_diffrn_reflns_Laue_measured_fraction_full 1.000
_diffrn_reflns_Laue_measured_fraction_max 1.000
_diffrn_reflns_limit_h_max 32
_diffrn_reflns_limit_h_min -32
_diffrn_reflns_limit_k_max 32
_diffrn_reflns_limit_k_min -27
_diffrn_reflns_limit_l_max 20
_diffrn_reflns_limit_l_min -20
_diffrn_reflns_number 29412
_diffrn_reflns_point_group_measured_fraction_full 1.000
_diffrn_reflns_point_group_measured_fraction_max 1.000
_diffrn_reflns_theta_full 25.021
_diffrn_reflns_theta_max 25.021
_diffrn_reflns_theta_min 2.097
_diffrn_source 'microfocus source'
_exptl_absorpt_coefficient_mu 0.175
_exptl_absorpt_correction_T_max 0.971
_exptl_absorpt_correction_T_min 0.842
_exptl_absorpt_correction_type multi-scan
_exptl_absorpt_process_details SADABS
_exptl_crystal_colour black
_exptl_crystal_density_diffrn 1.233
_exptl_crystal_description prism
_exptl_crystal_F_000 4374
_exptl_crystal_size_max 0.360
_exptl_crystal_size_mid 0.180
_exptl_crystal_size_min 0.120
_refine_diff_density_max 0.741
_refine_diff_density_min -0.438
_refine_diff_density_rms 0.060
_refine_ls_extinction_coef 0.0008(2)
_refine_ls_extinction_expression Fc^*^=kFc[1+0.001xFc^2^\l^3^/sin(2\q)]^-1/4^
_refine_ls_extinction_method 'SHELXL 2019/2'
_refine_ls_goodness_of_fit_ref 1.046
_refine_ls_hydrogen_treatment mixed
_refine_ls_matrix_type full
_refine_ls_number_parameters 411
_refine_ls_number_reflns 4332
_refine_ls_number_restraints 524
_refine_ls_restrained_S_all 1.017
_refine_ls_R_factor_all 0.1390
_refine_ls_R_factor_gt 0.0895
_refine_ls_shift/su_max 0.000
_refine_ls_shift/su_mean 0.000
_refine_ls_structure_factor_coef Fsqd
_refine_ls_weighting_details 'w=1/[\s^2^(Fo^2^)+(0.1069P)^2^+51.0152P] where P=(Fo^2^+2Fc^2^)/3'
_refine_ls_weighting_scheme calc
_refine_ls_wR_factor_gt 0.2150
_refine_ls_wR_factor_ref 0.2493
_reflns_Friedel_coverage 0.000
_reflns_number_gt 2811
_reflns_number_total 4332
_reflns_threshold_expression 'I > 2\s(I)'
_cod_data_source_file d4ce01199f2.cif
_cod_data_source_block ca3mianh6
_cod_depositor_comments 'Adding full bibliography for 7249926--7249932.cif.'
_cod_original_cell_volume 11023.9(15)
_cod_database_code 7249928
_shelx_shelxl_version_number 2019/3
_shelx_space_group_comment
;
The symmetry employed for this shelxl refinement is uniquely defined
by the following loop, which should always be used as a source of
symmetry information in preference to the above space-group names.
They are only intended as comments.
;
_shelx_estimated_absorpt_t_min 0.940
_shelx_estimated_absorpt_t_max 0.979

loop_
_space_group_symop_operation_xyz
'x, y, z'
'-y, x-y, z'
'-x+y, -x, z'
'x+2/3, y+1/3, z+1/3'
'-y+2/3, x-y+1/3, z+1/3'
'-x+y+2/3, -x+1/3, z+1/3'
'x+1/3, y+2/3, z+2/3'
'-y+1/3, x-y+2/3, z+2/3'
'-x+y+1/3, -x+2/3, z+2/3'
'-x, -y, -z'
'y, -x+y, -z'
'x-y, x, -z'
'-x+2/3, -y+1/3, -z+1/3'
'y+2/3, -x+y+1/3, -z+1/3'
'x-y+2/3, x+1/3, -z+1/3'
'-x+1/3, -y+2/3, -z+2/3'
'y+1/3, -x+y+2/3, -z+2/3'
'x-y+1/3, x+2/3, -z+2/3'

loop_
_atom_site_label
_atom_site_type_symbol
_atom_site_fract_x
_atom_site_fract_y
_atom_site_fract_z
_atom_site_U_iso_or_equiv
_atom_site_adp_type
_atom_site_occupancy
_atom_site_site_symmetry_order
_atom_site_calc_flag
_atom_site_refinement_flags_posn
_atom_site_refinement_flags_adp
_atom_site_refinement_flags_occupancy
_atom_site_disorder_assembly
_atom_site_disorder_group
Ca1 Ca 0.666667 0.333333 0.52053(8) 0.0551(5) Uani 1 3 d S T P . .
Ca2 Ca 0.666667 0.333333 0.333333 0.0441(5) Uani 1 6 d S T P . .
O1 O 0.73457(11) 0.34812(12) 0.42787(15) 0.0484(7) Uani 1 1 d . . . . .
N1 N 0.75134(17) 0.43396(17) 0.5386(2) 0.0610(11) Uani 1 1 d . . . . .
H1A H 0.733(2) 0.445(2) 0.509(3) 0.073 Uiso 1 1 d . U . . .
C1 C 0.78492(17) 0.39347(18) 0.4411(2) 0.0462(10) Uani 1 1 d . . . . .
C2 C 0.79647(18) 0.43655(17) 0.4940(2) 0.0471(10) Uani 1 1 d . . . . .
C3 C 0.85711(18) 0.47987(17) 0.4901(2) 0.0478(10) Uani 1 1 d . . . . .
C4 C 0.88133(17) 0.45855(17) 0.4364(2) 0.0455(9) Uani 1 1 d . . . . .
C5 C 0.83933(17) 0.40629(17) 0.4053(2) 0.0451(10) Uani 1 1 d . . . . .
C6 C 0.85563(19) 0.3779(2) 0.3541(3) 0.0572(11) Uani 1 1 d . . . . .
H6A H 0.828155 0.342356 0.332439 0.069 Uiso 1 1 calc R U . . .
C7 C 0.91389(19) 0.4032(2) 0.3351(3) 0.0647(13) Uani 1 1 d . . . . .
H7A H 0.925629 0.383606 0.300950 0.078 Uiso 1 1 calc R U . . .
C8 C 0.9547(2) 0.4554(2) 0.3644(3) 0.0634(12) Uani 1 1 d . . . . .
H8A H 0.993562 0.471545 0.349237 0.076 Uiso 1 1 calc R U . . .
C9 C 0.93868(18) 0.48519(19) 0.4172(3) 0.0538(11) Uani 1 1 d . . . . .
C10 C 0.9747(2) 0.5391(2) 0.4529(3) 0.0658(13) Uani 1 1 d . . . . .
H10A H 1.014471 0.559774 0.441684 0.079 Uiso 1 1 calc R U . . .
C11 C 0.9519(2) 0.5609(2) 0.5030(3) 0.0710(14) Uani 1 1 d . . . . .
H11A H 0.976526 0.597137 0.525634 0.085 Uiso 1 1 calc R U . . .
C12 C 0.8931(2) 0.53192(18) 0.5230(3) 0.0611(12) Uani 1 1 d . . . . .
H12A H 0.878816 0.548302 0.558636 0.073 Uiso 1 1 calc R U . . .
C13 C 0.7641(2) 0.4703(2) 0.6044(3) 0.0590(12) Uani 1 1 d . . . . .
C14 C 0.7901(2) 0.4617(2) 0.6684(3) 0.0611(12) Uani 1 1 d . . . . .
C15 C 0.7999(2) 0.4962(2) 0.7322(3) 0.0661(13) Uani 1 1 d . . . . .
H15A H 0.818062 0.491346 0.775807 0.079 Uiso 1 1 calc R U . . .
C16 C 0.7837(3) 0.5371(2) 0.7332(3) 0.0743(15) Uani 1 1 d . . . . .
H16A H 0.791609 0.560985 0.776675 0.089 Uiso 1 1 calc R U . . .
C17 C 0.7560(3) 0.5435(2) 0.6710(3) 0.0788(16) Uani 1 1 d . . . . .
H17A H 0.743843 0.571014 0.672833 0.095 Uiso 1 1 calc R U . . .
C18 C 0.7454(2) 0.5103(2) 0.6056(3) 0.0708(14) Uani 1 1 d . . . . .
C19 C 0.8048(2) 0.4141(2) 0.6730(3) 0.0706(13) Uani 1 1 d . . . . .
H19A H 0.798077 0.395693 0.621572 0.085 Uiso 1 1 calc R U . . .
C20 C 0.7660(3) 0.3686(3) 0.7307(4) 0.101(2) Uani 1 1 d . . . . .
H20A H 0.725956 0.352739 0.715443 0.151 Uiso 1 1 calc R U . . .
H20B H 0.771872 0.385925 0.781460 0.151 Uiso 1 1 calc R U . . .
H20C H 0.775445 0.337882 0.732039 0.151 Uiso 1 1 calc R U . . .
C21 C 0.8674(3) 0.4366(3) 0.6949(4) 0.0942(19) Uani 1 1 d . . . . .
H21A H 0.892435 0.464464 0.656613 0.141 Uiso 1 1 calc R U . . .
H21B H 0.874939 0.404684 0.697012 0.141 Uiso 1 1 calc R U . . .
H21C H 0.874974 0.455200 0.745031 0.141 Uiso 1 1 calc R U . . .
C22 C 0.7152(3) 0.5187(3) 0.5369(3) 0.0875(17) Uani 1 1 d . . . . .
H22A H 0.689(3) 0.479(3) 0.511(4) 0.105 Uiso 1 1 d . U . . .
C23 C 0.6748(3) 0.5387(3) 0.5536(3) 0.0882(17) Uani 1 1 d . . . . .
H23A H 0.655006 0.538479 0.506486 0.132 Uiso 1 1 calc R U . . .
H23B H 0.695655 0.577679 0.574107 0.132 Uiso 1 1 calc R U . . .
H23C H 0.646672 0.513208 0.591221 0.132 Uiso 1 1 calc R U . . .
C24 C 0.7567(3) 0.5538(4) 0.4790(5) 0.131(3) Uani 1 1 d . U . . .
H24A H 0.736473 0.553956 0.432554 0.197 Uiso 1 1 calc R U . . .
H24B H 0.781555 0.537956 0.467404 0.197 Uiso 1 1 calc R U . . .
H24C H 0.779871 0.592997 0.498076 0.197 Uiso 1 1 calc R U . . .
C1S C 1.0001(3) 0.7148(4) 0.5799(6) 0.075(3) Uani 0.428(3) 1 d DG U P A 1
C2S C 0.9669(4) 0.7166(5) 0.5204(5) 0.098(5) Uani 0.428(3) 1 d DG U P A 1
H2SA H 0.984852 0.738662 0.476042 0.117 Uiso 0.428(3) 1 calc R U P A 1
C3S C 0.9076(4) 0.6861(5) 0.5257(6) 0.087(4) Uani 0.428(3) 1 d G U P A 1
H3SA H 0.884902 0.687381 0.485037 0.104 Uiso 0.428(3) 1 calc R U P A 1
C4S C 0.8813(3) 0.6538(4) 0.5906(6) 0.088(4) Uani 0.428(3) 1 d G U P A 1
H4SA H 0.840771 0.633020 0.594268 0.106 Uiso 0.428(3) 1 calc R U P A 1
C5S C 0.9145(4) 0.6520(4) 0.6502(5) 0.092(4) Uani 0.428(3) 1 d G U P A 1
H5SA H 0.896590 0.629939 0.694504 0.110 Uiso 0.428(3) 1 calc R U P A 1
C6S C 0.9739(4) 0.6825(5) 0.6448(5) 0.096(5) Uani 0.428(3) 1 d DG U P A 1
H6SA H 0.996540 0.681219 0.685510 0.116 Uiso 0.428(3) 1 calc R U P A 1
C7S C 1.0657(4) 0.7465(7) 0.5733(9) 0.118(6) Uani 0.428(3) 1 d D U P A 1
H7SA H 1.076589 0.749161 0.519380 0.178 Uiso 0.428(3) 1 calc R U P A 1
H7SB H 1.080742 0.725581 0.601645 0.178 Uiso 0.428(3) 1 calc R U P A 1
H7SC H 1.081563 0.785149 0.594563 0.178 Uiso 0.428(3) 1 calc R U P A 1
C1' C 0.9758(7) 0.6794(8) 0.6226(9) 0.084(6) Uani 0.260(3) 1 d DG U P B 2
C2' C 1.0303(6) 0.7166(10) 0.5947(11) 0.107(7) Uani 0.260(3) 1 d DG U P B 2
H2SB H 1.063092 0.723366 0.623189 0.128 Uiso 0.260(3) 1 calc R U P B 2
C3' C 1.0369(7) 0.7440(9) 0.5250(11) 0.105(7) Uani 0.260(3) 1 d G U P B 2
H3SB H 1.074147 0.769518 0.505971 0.126 Uiso 0.260(3) 1 calc R U P B 2
C4' C 0.9890(9) 0.7342(9) 0.4833(9) 0.110(7) Uani 0.260(3) 1 d G U P B 2
H4SB H 0.993442 0.752926 0.435715 0.132 Uiso 0.260(3) 1 calc R U P B 2
C5' C 0.9344(8) 0.6969(10) 0.5112(11) 0.106(7) Uani 0.260(3) 1 d G U P B 2
H5SB H 0.901681 0.690181 0.482675 0.128 Uiso 0.260(3) 1 calc R U P B 2
C6' C 0.9279(6) 0.6695(8) 0.5808(11) 0.096(7) Uani 0.260(3) 1 d DG U P B 2
H6SB H 0.890624 0.644028 0.599893 0.115 Uiso 0.260(3) 1 calc R U P B 2
C7' C 0.9685(10) 0.6416(10) 0.6925(12) 0.112(8) Uani 0.260(3) 1 d D U P B 2
H7SD H 0.996672 0.664692 0.731589 0.167 Uiso 0.260(3) 1 calc R U P B 2
H7SE H 0.974381 0.610009 0.677042 0.167 Uiso 0.260(3) 1 calc R U P B 2
H7SF H 0.929803 0.626175 0.713244 0.167 Uiso 0.260(3) 1 calc R U P B 2
C1" C 0.9647(7) 0.7080(9) 0.5409(9) 0.111(7) Uani 0.312(3) 1 d DG U P C 3
C2" C 1.0230(6) 0.7321(8) 0.5547(9) 0.124(7) Uani 0.312(3) 1 d DG U P C 3
H2SC H 1.049952 0.757953 0.518785 0.149 Uiso 0.312(3) 1 calc R U P C 3
C3" C 1.0419(5) 0.7183(7) 0.6209(9) 0.090(5) Uani 0.312(3) 1 d G U P C 3
H3SC H 1.081810 0.734797 0.630328 0.108 Uiso 0.312(3) 1 calc R U P C 3
C4" C 1.0025(6) 0.6804(7) 0.6735(8) 0.091(5) Uani 0.312(3) 1 d G U P C 3
H4SC H 1.015478 0.671040 0.718749 0.109 Uiso 0.312(3) 1 calc R U P C 3
C5" C 0.9442(6) 0.6563(7) 0.6597(9) 0.087(5) Uani 0.312(3) 1 d G U P C 3
H5SC H 0.917287 0.630439 0.695629 0.105 Uiso 0.312(3) 1 calc R U P C 3
C6" C 0.9253(5) 0.6701(8) 0.5935(10) 0.115(8) Uani 0.312(3) 1 d DG U P C 3
H6SC H 0.885428 0.653594 0.584087 0.138 Uiso 0.312(3) 1 calc R U P C 3
C7" C 0.9437(11) 0.7146(14) 0.4619(12) 0.181(12) Uani 0.312(3) 1 d D U P C 3
H7SG H 0.973982 0.724263 0.424013 0.272 Uiso 0.312(3) 1 calc R U P C 3
H7SH H 0.934135 0.745130 0.463795 0.272 Uiso 0.312(3) 1 calc R U P C 3
H7SI H 0.909639 0.678490 0.447441 0.272 Uiso 0.312(3) 1 calc R U P C 3

loop_
_atom_site_aniso_label
_atom_site_aniso_U_11
_atom_site_aniso_U_22
_atom_site_aniso_U_33
_atom_site_aniso_U_23
_atom_site_aniso_U_13
_atom_site_aniso_U_12
Ca1 0.0626(7) 0.0626(7) 0.0399(9) 0.000 0.000 0.0313(3)
Ca2 0.0460(7) 0.0460(7) 0.0405(11) 0.000 0.000 0.0230(4)
O1 0.0446(16) 0.0509(17) 0.0475(16) -0.0092(13) -0.0055(12) 0.0223(14)
N1 0.063(2) 0.064(3) 0.058(2) -0.0201(19) -0.0034(19) 0.033(2)
C1 0.048(2) 0.048(2) 0.045(2) -0.0047(18) -0.0072(18) 0.0259(19)
C2 0.052(2) 0.049(2) 0.044(2) -0.0021(18) -0.0057(18) 0.029(2)
C3 0.053(2) 0.042(2) 0.049(2) -0.0037(18) -0.0128(19) 0.0248(19)
C4 0.047(2) 0.044(2) 0.045(2) -0.0006(18) -0.0082(18) 0.0219(18)
C5 0.046(2) 0.048(2) 0.041(2) -0.0055(17) -0.0083(17) 0.0233(19)
C6 0.050(2) 0.059(3) 0.057(3) -0.015(2) -0.008(2) 0.023(2)
C7 0.049(3) 0.079(3) 0.064(3) -0.019(2) -0.001(2) 0.031(2)
C8 0.047(3) 0.069(3) 0.068(3) -0.005(2) -0.001(2) 0.024(2)
C9 0.047(2) 0.054(2) 0.055(3) -0.001(2) -0.011(2) 0.021(2)
C10 0.054(3) 0.054(3) 0.074(3) -0.005(2) -0.011(2) 0.016(2)
C11 0.062(3) 0.046(3) 0.092(4) -0.016(3) -0.018(3) 0.017(2)
C12 0.068(3) 0.043(2) 0.070(3) -0.013(2) -0.013(2) 0.026(2)
C13 0.064(3) 0.061(3) 0.049(2) -0.012(2) 0.004(2) 0.029(2)
C14 0.064(3) 0.057(3) 0.059(3) -0.008(2) 0.003(2) 0.027(2)
C15 0.073(3) 0.068(3) 0.053(3) -0.007(2) -0.002(2) 0.032(3)
C16 0.105(4) 0.072(3) 0.051(3) -0.019(2) 0.000(3) 0.047(3)
C17 0.126(5) 0.075(3) 0.053(3) -0.017(2) 0.001(3) 0.063(4)
C18 0.096(4) 0.072(3) 0.054(3) -0.012(2) 0.002(3) 0.049(3)
C19 0.078(3) 0.070(3) 0.068(3) -0.006(2) -0.005(3) 0.039(3)
C20 0.117(5) 0.070(4) 0.117(5) 0.016(3) 0.020(4) 0.048(4)
C21 0.091(4) 0.101(5) 0.106(5) 0.000(4) -0.011(4) 0.060(4)
C22 0.121(5) 0.103(5) 0.056(3) -0.014(3) -0.006(3) 0.069(4)
C23 0.088(4) 0.103(5) 0.080(4) -0.003(3) 0.004(3) 0.052(4)
C24 0.128(6) 0.187(8) 0.112(5) 0.046(5) 0.027(4) 0.104(6)
C1S 0.083(6) 0.054(6) 0.094(7) -0.016(5) -0.002(5) 0.038(5)
C2S 0.114(7) 0.091(8) 0.105(8) -0.009(7) -0.007(6) 0.063(6)
C3S 0.109(7) 0.076(7) 0.098(7) -0.010(5) -0.005(6) 0.062(6)
C4S 0.099(7) 0.060(6) 0.103(7) -0.021(5) -0.007(5) 0.038(6)
C5S 0.114(7) 0.072(7) 0.091(7) -0.017(6) -0.008(6) 0.048(6)
C6S 0.125(7) 0.071(8) 0.104(8) -0.002(6) 0.012(6) 0.057(6)
C7S 0.091(7) 0.120(12) 0.151(13) -0.038(10) 0.010(8) 0.059(8)
C1' 0.113(9) 0.066(9) 0.081(9) -0.017(7) 0.021(6) 0.051(7)
C2' 0.111(9) 0.097(11) 0.110(10) -0.006(8) 0.016(8) 0.050(8)
C3' 0.118(9) 0.093(11) 0.098(9) -0.010(7) 0.019(7) 0.048(8)
C4' 0.122(9) 0.102(11) 0.113(10) -0.012(8) 0.019(7) 0.061(8)
C5' 0.117(9) 0.101(11) 0.120(10) -0.015(8) 0.016(8) 0.069(8)
C6' 0.115(9) 0.085(11) 0.112(9) -0.025(7) 0.015(7) 0.067(8)
C7' 0.123(16) 0.095(14) 0.094(12) -0.006(10) -0.001(11) 0.037(12)
C1" 0.125(9) 0.113(11) 0.111(9) -0.020(8) -0.016(7) 0.072(8)
C2" 0.122(9) 0.124(12) 0.128(10) -0.009(8) 0.005(8) 0.063(8)
C3" 0.092(8) 0.079(9) 0.105(9) -0.031(7) 0.002(6) 0.048(7)
C4" 0.088(7) 0.087(9) 0.110(9) -0.020(7) -0.004(6) 0.054(7)
C5" 0.083(7) 0.075(9) 0.105(8) -0.037(7) 0.003(7) 0.040(7)
C6" 0.128(10) 0.104(11) 0.132(10) -0.016(8) 0.000(7) 0.072(8)
C7" 0.20(2) 0.19(2) 0.158(14) 0.021(15) -0.036(13) 0.093(15)

loop_
_atom_type_symbol
_atom_type_description
_atom_type_scat_dispersion_real
_atom_type_scat_dispersion_imag
_atom_type_scat_source
C C 0.0033 0.0016 'International Tables Vol C Tables 4.2.6.8 and 6.1.1.4'
H H 0.0000 0.0000 'International Tables Vol C Tables 4.2.6.8 and 6.1.1.4'
N N 0.0061 0.0033 'International Tables Vol C Tables 4.2.6.8 and 6.1.1.4'
O O 0.0106 0.0060 'International Tables Vol C Tables 4.2.6.8 and 6.1.1.4'
Ca Ca 0.2262 0.3064 'International Tables Vol C Tables 4.2.6.8 and 6.1.1.4'

loop_
_geom_angle_atom_site_label_1
_geom_angle_atom_site_label_2
_geom_angle_atom_site_label_3
_geom_angle
_geom_angle_site_symmetry_1
_geom_angle_site_symmetry_3
_geom_angle_publ_flag
O1 Ca1 O1 76.77(11) . 3_665 ?
O1 Ca1 O1 76.77(11) . 2_655 ?
O1 Ca1 O1 76.76(11) 3_665 2_655 ?
O1 Ca1 N1 72.19(11) . . ?
O1 Ca1 N1 142.81(13) 3_665 . ?
O1 Ca1 N1 76.63(12) 2_655 . ?
O1 Ca1 N1 76.63(12) . 3_665 ?
O1 Ca1 N1 72.19(11) 3_665 3_665 ?
O1 Ca1 N1 142.81(13) 2_655 3_665 ?
N1 Ca1 N1 118.48(4) . 3_665 ?
O1 Ca1 N1 142.81(13) . 2_655 ?
O1 Ca1 N1 76.63(12) 3_665 2_655 ?
O1 Ca1 N1 72.19(11) 2_655 2_655 ?
N1 Ca1 N1 118.48(4) . 2_655 ?
N1 Ca1 N1 118.48(4) 3_665 2_655 ?
O1 Ca1 C1 23.02(10) . . ?
O1 Ca1 C1 99.61(11) 3_665 . ?
O1 Ca1 C1 79.22(10) 2_655 . ?
N1 Ca1 C1 49.95(11) . . ?
N1 Ca1 C1 86.20(13) 3_665 . ?
N1 Ca1 C1 151.29(12) 2_655 . ?
O1 Ca1 C1 79.22(10) . 3_665 ?
O1 Ca1 C1 23.02(10) 3_665 3_665 ?
O1 Ca1 C1 99.61(11) 2_655 3_665 ?
N1 Ca1 C1 151.29(12) . 3_665 ?
N1 Ca1 C1 49.95(11) 3_665 3_665 ?
N1 Ca1 C1 86.20(13) 2_655 3_665 ?
C1 Ca1 C1 101.35(9) . 3_665 ?
O1 Ca1 C1 99.61(11) . 2_655 ?
O1 Ca1 C1 79.22(10) 3_665 2_655 ?
O1 Ca1 C1 23.02(10) 2_655 2_655 ?
N1 Ca1 C1 86.21(13) . 2_655 ?
N1 Ca1 C1 151.29(12) 3_665 2_655 ?
N1 Ca1 C1 49.95(11) 2_655 2_655 ?
C1 Ca1 C1 101.35(9) . 2_655 ?
C1 Ca1 C1 101.34(9) 3_665 2_655 ?
O1 Ca1 C2 79.33(10) . 3_665 ?
O1 Ca1 C2 48.10(10) 3_665 3_665 ?
O1 Ca1 C2 123.52(11) 2_655 3_665 ?
N1 Ca1 C2 140.02(12) . 3_665 ?
N1 Ca1 C2 24.92(11) 3_665 3_665 ?
N1 Ca1 C2 101.19(12) 2_655 3_665 ?
C1 Ca1 C2 96.62(10) . 3_665 ?
C1 Ca1 C2 25.30(10) 3_665 3_665 ?
C1 Ca1 C2 126.51(11) 2_655 3_665 ?
O1 Ca1 C2 48.10(10) . . ?
O1 Ca1 C2 123.53(11) 3_665 . ?
O1 Ca1 C2 79.34(10) 2_655 . ?
N1 Ca1 C2 24.92(11) . . ?
N1 Ca1 C2 101.20(12) 3_665 . ?
N1 Ca1 C2 140.02(12) 2_655 . ?
C1 Ca1 C2 25.30(10) . . ?
C1 Ca1 C2 126.51(11) 3_665 . ?
C1 Ca1 C2 96.62(10) 2_655 . ?
C2 Ca1 C2 117.97(4) 3_665 . ?
O1 Ca1 C2 123.53(11) . 2_655 ?
O1 Ca1 C2 79.33(10) 3_665 2_655 ?
O1 Ca1 C2 48.10(10) 2_655 2_655 ?
N1 Ca1 C2 101.20(12) . 2_655 ?
N1 Ca1 C2 140.02(12) 3_665 2_655 ?
N1 Ca1 C2 24.92(11) 2_655 2_655 ?
C1 Ca1 C2 126.51(11) . 2_655 ?
C1 Ca1 C2 96.62(10) 3_665 2_655 ?
C1 Ca1 C2 25.30(10) 2_655 2_655 ?
C2 Ca1 C2 117.97(4) 3_665 2_655 ?
C2 Ca1 C2 117.97(4) . 2_655 ?
O1 Ca1 H1A 73.9(11) . . ?
O1 Ca1 H1A 130.1(12) 3_665 . ?
O1 Ca1 H1A 57.9(12) 2_655 . ?
N1 Ca1 H1A 19.2(11) . . ?
N1 Ca1 H1A 135.5(11) 3_665 . ?
N1 Ca1 H1A 105.1(11) 2_655 . ?
C1 Ca1 H1A 55.4(11) . . ?
C1 Ca1 H1A 148.1(12) 3_665 . ?
C1 Ca1 H1A 67.3(12) 2_655 . ?
C2 Ca1 H1A 152.0(11) 3_665 . ?
C2 Ca1 H1A 34.9(11) . . ?
C2 Ca1 H1A 84.5(11) 2_655 . ?
O1 Ca2 O1 104.12(10) 16_655 3_665 ?
O1 Ca2 O1 75.88(10) 16_655 18_545 ?
O1 Ca2 O1 180.0 3_665 18_545 ?
O1 Ca2 O1 104.12(10) 16_655 2_655 ?
O1 Ca2 O1 75.88(10) 3_665 2_655 ?
O1 Ca2 O1 104.12(10) 18_545 2_655 ?
O1 Ca2 O1 180.0 16_655 . ?
O1 Ca2 O1 75.88(10) 3_665 . ?
O1 Ca2 O1 104.12(10) 18_545 . ?
O1 Ca2 O1 75.88(10) 2_655 . ?
O1 Ca2 O1 75.88(10) 16_655 17 ?
O1 Ca2 O1 104.12(10) 3_665 17 ?
O1 Ca2 O1 75.88(10) 18_545 17 ?
O1 Ca2 O1 180.0 2_655 17 ?
O1 Ca2 O1 104.12(10) . 17 ?
O1 Ca2 Ca1 134.77(7) 16_655 . ?
O1 Ca2 Ca1 45.23(7) 3_665 . ?
O1 Ca2 Ca1 134.77(7) 18_545 . ?
O1 Ca2 Ca1 45.23(7) 2_655 . ?
O1 Ca2 Ca1 45.23(7) . . ?
O1 Ca2 Ca1 134.77(7) 17 . ?
O1 Ca2 Ca1 45.23(7) 16_655 16_655 ?
O1 Ca2 Ca1 134.77(7) 3_665 16_655 ?
O1 Ca2 Ca1 45.23(7) 18_545 16_655 ?
O1 Ca2 Ca1 134.77(7) 2_655 16_655 ?
O1 Ca2 Ca1 134.76(7) . 16_655 ?
O1 Ca2 Ca1 45.23(7) 17 16_655 ?
Ca1 Ca2 Ca1 180.0 . 16_655 ?
C1 O1 Ca1 113.3(2) . . ?
C1 O1 Ca2 129.5(2) . . ?
Ca1 O1 Ca2 88.96(10) . . ?
C2 N1 C13 120.0(4) . . ?
C2 N1 Ca1 105.9(3) . . ?
C13 N1 Ca1 127.4(3) . . ?
C2 N1 H1A 106(4) . . ?
C13 N1 H1A 104(4) . . ?
Ca1 N1 H1A 85(3) . . ?
O1 C1 C2 126.0(4) . . ?
O1 C1 C5 126.1(4) . . ?
C2 C1 C5 107.8(4) . . ?
O1 C1 Ca1 43.72(18) . . ?
C2 C1 Ca1 83.1(3) . . ?
C5 C1 Ca1 164.2(3) . . ?
C1 C2 N1 119.8(4) . . ?
C1 C2 C3 109.3(4) . . ?
N1 C2 C3 130.9(4) . . ?
C1 C2 Ca1 71.6(2) . . ?
N1 C2 Ca1 49.2(2) . . ?
C3 C2 Ca1 172.5(3) . . ?
C12 C3 C4 117.3(4) . . ?
C12 C3 C2 137.4(4) . . ?
C4 C3 C2 105.3(3) . . ?
C9 C4 C5 124.0(4) . . ?
C9 C4 C3 124.9(4) . . ?
C5 C4 C3 111.1(4) . . ?
C6 C5 C4 119.1(4) . . ?
C6 C5 C1 134.6(4) . . ?
C4 C5 C1 106.3(3) . . ?
C5 C6 C7 118.2(4) . . ?
C5 C6 H6A 120.9 . . ?
C7 C6 H6A 120.9 . . ?
C8 C7 C6 122.3(4) . . ?
C8 C7 H7A 118.9 . . ?
C6 C7 H7A 118.9 . . ?
C7 C8 C9 120.3(4) . . ?
C7 C8 H8A 119.9 . . ?
C9 C8 H8A 119.9 . . ?
C4 C9 C8 116.1(4) . . ?
C4 C9 C10 116.0(4) . . ?
C8 C9 C10 127.9(4) . . ?
C11 C10 C9 119.9(5) . . ?
C11 C10 H10A 120.1 . . ?
C9 C10 H10A 120.1 . . ?
C10 C11 C12 122.8(4) . . ?
C10 C11 H11A 118.6 . . ?
C12 C11 H11A 118.6 . . ?
C3 C12 C11 119.0(4) . . ?
C3 C12 H12A 120.5 . . ?
C11 C12 H12A 120.5 . . ?
C14 C13 C18 121.2(4) . . ?
C14 C13 N1 119.9(4) . . ?
C18 C13 N1 118.7(4) . . ?
C15 C14 C13 118.4(4) . . ?
C15 C14 C19 118.6(5) . . ?
C13 C14 C19 122.9(4) . . ?
C16 C15 C14 121.0(5) . . ?
C16 C15 H15A 119.5 . . ?
C14 C15 H15A 119.5 . . ?
C15 C16 C17 120.0(4) . . ?
C15 C16 H16A 120.0 . . ?
C17 C16 H16A 120.0 . . ?
C16 C17 C18 121.2(5) . . ?
C16 C17 H17A 119.4 . . ?
C18 C17 H17A 119.4 . . ?
C17 C18 C13 118.0(5) . . ?
C17 C18 C22 120.2(5) . . ?
C13 C18 C22 121.7(4) . . ?
C14 C19 C20 110.5(4) . . ?
C14 C19 C21 112.3(5) . . ?
C20 C19 C21 109.2(5) . . ?
C14 C19 H19A 108.2 . . ?
C20 C19 H19A 108.2 . . ?
C21 C19 H19A 108.2 . . ?
C19 C20 H20A 109.5 . . ?
C19 C20 H20B 109.5 . . ?
H20A C20 H20B 109.5 . . ?
C19 C20 H20C 109.5 . . ?
H20A C20 H20C 109.5 . . ?
H20B C20 H20C 109.5 . . ?
C19 C21 H21A 109.5 . . ?
C19 C21 H21B 109.5 . . ?
H21A C21 H21B 109.5 . . ?
C19 C21 H21C 109.5 . . ?
H21A C21 H21C 109.5 . . ?
H21B C21 H21C 109.5 . . ?
C24 C22 C23 111.8(6) . . ?
C24 C22 C18 110.5(6) . . ?
C23 C22 C18 116.5(5) . . ?
C24 C22 H22A 106(3) . . ?
C23 C22 H22A 102(3) . . ?
C18 C22 H22A 109(3) . . ?
C22 C23 H23A 109.5 . . ?
C22 C23 H23B 109.5 . . ?
H23A C23 H23B 109.5 . . ?
C22 C23 H23C 109.5 . . ?
H23A C23 H23C 109.5 . . ?
H23B C23 H23C 109.5 . . ?
C22 C24 H24A 109.5 . . ?
C22 C24 H24B 109.5 . . ?
H24A C24 H24B 109.5 . . ?
C22 C24 H24C 109.5 . . ?
H24A C24 H24C 109.5 . . ?
H24B C24 H24C 109.5 . . ?
C2S C1S C6S 120.0 . . ?
C2S C1S C7S 120.3(5) . . ?
C6S C1S C7S 119.6(5) . . ?
C1S C2S C3S 120.0 . . ?
C1S C2S H2SA 120.0 . . ?
C3S C2S H2SA 120.0 . . ?
C4S C3S C2S 120.0 . . ?
C4S C3S H3SA 120.0 . . ?
C2S C3S H3SA 120.0 . . ?
C3S C4S C5S 120.0 . . ?
C3S C4S H4SA 120.0 . . ?
C5S C4S H4SA 120.0 . . ?
C6S C5S C4S 120.0 . . ?
C6S C5S H5SA 120.0 . . ?
C4S C5S H5SA 120.0 . . ?
C5S C6S C1S 120.0 . . ?
C5S C6S H6SA 120.0 . . ?
C1S C6S H6SA 120.0 . . ?
C1S C7S H7SA 109.5 . . ?
C1S C7S H7SB 109.5 . . ?
H7SA C7S H7SB 109.5 . . ?
C1S C7S H7SC 109.5 . . ?
H7SA C7S H7SC 109.5 . . ?
H7SB C7S H7SC 109.5 . . ?
C2' C1' C6' 120.0 . . ?
C2' C1' C7' 119.8(6) . . ?
C6' C1' C7' 119.4(6) . . ?
C3' C2' C1' 120.0 . . ?
C3' C2' H2SB 120.0 . . ?
C1' C2' H2SB 120.0 . . ?
C4' C3' C2' 120.0 . . ?
C4' C3' H3SB 120.0 . . ?
C2' C3' H3SB 120.0 . . ?
C3' C4' C5' 120.0 . . ?
C3' C4' H4SB 120.0 . . ?
C5' C4' H4SB 120.0 . . ?
C6' C5' C4' 120.0 . . ?
C6' C5' H5SB 120.0 . . ?
C4' C5' H5SB 120.0 . . ?
C5' C6' C1' 120.0 . . ?
C5' C6' H6SB 120.0 . . ?
C1' C6' H6SB 120.0 . . ?
C1' C7' H7SD 109.5 . . ?
C1' C7' H7SE 109.5 . . ?
H7SD C7' H7SE 109.5 . . ?
C1' C7' H7SF 109.5 . . ?
H7SD C7' H7SF 109.5 . . ?
H7SE C7' H7SF 109.5 . . ?
C2" C1" C6" 120.0 . . ?
C2" C1" C7" 119.8(6) . . ?
C6" C1" C7" 119.3(6) . . ?
C3" C2" C1" 120.0 . . ?
C3" C2" H2SC 120.0 . . ?
C1" C2" H2SC 120.0 . . ?
C2" C3" C4" 120.0 . . ?
C2" C3" H3SC 120.0 . . ?
C4" C3" H3SC 120.0 . . ?
C5" C4" C3" 120.0 . . ?
C5" C4" H4SC 120.0 . . ?
C3" C4" H4SC 120.0 . . ?
C6" C5" C4" 120.0 . . ?
C6" C5" H5SC 120.0 . . ?
C4" C5" H5SC 120.0 . . ?
C5" C6" C1" 120.0 . . ?
C5" C6" H6SC 120.0 . . ?
C1" C6" H6SC 120.0 . . ?
C1" C7" H7SG 109.5 . . ?
C1" C7" H7SH 109.5 . . ?
H7SG C7" H7SH 109.5 . . ?
C1" C7" H7SI 109.5 . . ?
H7SG C7" H7SI 109.5 . . ?
H7SH C7" H7SI 109.5 . . ?

loop_
_geom_bond_atom_site_label_1
_geom_bond_atom_site_label_2
_geom_bond_distance
_geom_bond_site_symmetry_2
_geom_bond_publ_flag
Ca1 O1 2.326(3) . ?
Ca1 O1 2.326(3) 3_665 ?
Ca1 O1 2.326(3) 2_655 ?
Ca1 N1 2.546(4) . ?
Ca1 N1 2.546(4) 3_665 ?
Ca1 N1 2.546(4) 2_655 ?
Ca1 C1 3.092(4) . ?
Ca1 C1 3.092(4) 3_665 ?
Ca1 C1 3.092(4) 2_655 ?
Ca1 C2 3.236(4) 3_665 ?
Ca1 C2 3.236(4) . ?
Ca1 C2 3.237(4) 2_655 ?
Ca1 H1A 2.62(5) . ?
Ca2 O1 2.349(3) 16_655 ?
Ca2 O1 2.349(3) 3_665 ?
Ca2 O1 2.349(3) 18_545 ?
Ca2 O1 2.349(3) 2_655 ?
Ca2 O1 2.349(3) . ?
Ca2 O1 2.349(3) 17 ?
O1 C1 1.316(5) . ?
N1 C2 1.418(6) . ?
N1 C13 1.438(6) . ?
N1 H1A 0.87(5) . ?
C1 C2 1.393(6) . ?
C1 C5 1.469(6) . ?
C2 C3 1.461(6) . ?
C3 C12 1.371(6) . ?
C3 C4 1.420(6) . ?
C4 C9 1.382(6) . ?
C4 C5 1.403(6) . ?
C5 C6 1.385(6) . ?
C6 C7 1.405(6) . ?
C6 H6A 0.9500 . ?
C7 C8 1.381(7) . ?
C7 H7A 0.9500 . ?
C8 C9 1.426(7) . ?
C8 H8A 0.9500 . ?
C9 C10 1.427(6) . ?
C10 C11 1.362(7) . ?
C10 H10A 0.9500 . ?
C11 C12 1.418(7) . ?
C11 H11A 0.9500 . ?
C12 H12A 0.9500 . ?
C13 C14 1.400(7) . ?
C13 C18 1.402(7) . ?
C14 C15 1.390(6) . ?
C14 C19 1.523(7) . ?
C15 C16 1.376(7) . ?
C15 H15A 0.9500 . ?
C16 C17 1.379(7) . ?
C16 H16A 0.9500 . ?
C17 C18 1.392(7) . ?
C17 H17A 0.9500 . ?
C18 C22 1.531(8) . ?
C19 C20 1.529(8) . ?
C19 C21 1.530(8) . ?
C19 H19A 1.0000 . ?
C20 H20A 0.9800 . ?
C20 H20B 0.9800 . ?
C20 H20C 0.9800 . ?
C21 H21A 0.9800 . ?
C21 H21B 0.9800 . ?
C21 H21C 0.9800 . ?
C22 C24 1.453(9) . ?
C22 C23 1.466(8) . ?
C22 H22A 1.04(6) . ?
C23 H23A 0.9800 . ?
C23 H23B 0.9800 . ?
C23 H23C 0.9800 . ?
C24 H24A 0.9800 . ?
C24 H24B 0.9800 . ?
C24 H24C 0.9800 . ?
C1S C2S 1.3900 . ?
C1S C6S 1.3900 . ?
C1S C7S 1.537(5) . ?
C2S C3S 1.3900 . ?
C2S H2SA 0.9500 . ?
C3S C4S 1.3900 . ?
C3S H3SA 0.9500 . ?
C4S C5S 1.3900 . ?
C4S H4SA 0.9500 . ?
C5S C6S 1.3900 . ?
C5S H5SA 0.9500 . ?
C6S H6SA 0.9500 . ?
C7S H7SA 0.9800 . ?
C7S H7SB 0.9800 . ?
C7S H7SC 0.9800 . ?
C1' C2' 1.3900 . ?
C1' C6' 1.3900 . ?
C1' C7' 1.539(5) . ?
C2' C3' 1.3900 . ?
C2' H2SB 0.9500 . ?
C3' C4' 1.3900 . ?
C3' H3SB 0.9500 . ?
C4' C5' 1.3900 . ?
C4' H4SB 0.9500 . ?
C5' C6' 1.3900 . ?
C5' H5SB 0.9500 . ?
C6' H6SB 0.9500 . ?
C7' H7SD 0.9800 . ?
C7' H7SE 0.9800 . ?
C7' H7SF 0.9800 . ?
C1" C2" 1.3900 . ?
C1" C6" 1.3900 . ?
C1" C7" 1.539(5) . ?
C2" C3" 1.3900 . ?
C2" H2SC 0.9500 . ?
C3" C4" 1.3900 . ?
C3" H3SC 0.9500 . ?
C4" C5" 1.3900 . ?
C4" H4SC 0.9500 . ?
C5" C6" 1.3900 . ?
C5" H5SC 0.9500 . ?
C6" H6SC 0.9500 . ?
C7" H7SG 0.9800 . ?
C7" H7SH 0.9800 . ?
C7" H7SI 0.9800 . ?
